data_1556379
loop_
_publ_author_name
'Dai, Zhongran'
'Zhang, Jinjin'
'Gao, Yuan'
'Tang, Ning'
'Huang, Yong'
'Wu, Jincai'

_publ_section_title
;
 Synthesis and structures of tridentate \b-diketiminato zinc phenoxides as
 catalysts for immortal ring-opening polymerization of l-lactide
;
_journal_issue 12
_journal_name_full 'Catalysis Science &amp; Technology'
_journal_page_first 3268
_journal_paper_doi 10.1039/c3cy00482a
_journal_volume 3
_journal_year 2013
_chemical_formula_moiety 'C31 H39 N3 O Zn'
_chemical_formula_sum 'C31 H39 N3 O Zn'
_chemical_formula_weight 535.02
_space_group_IT_number 14
_space_group_name_Hall '-P 2yn'
_space_group_name_H-M_alt 'P 1 21/n 1'
_symmetry_cell_setting monoclinic
_symmetry_space_group_name_H-M 'P 1 21/n 1'
_atom_sites_solution_hydrogens geom
_atom_sites_solution_primary direct
_atom_sites_solution_secondary difmap
_audit_creation_method SHELXL-97
_cell_angle_alpha 90.00
_cell_angle_beta 98.60(6)
_cell_angle_gamma 90.00
_cell_formula_units_Z 4
_cell_length_a 12.765(6)
_cell_length_b 16.025(14)
_cell_length_c 13.594(10)
_cell_measurement_reflns_used 3859
_cell_measurement_temperature 99.97(15)
_cell_measurement_theta_max 29.0292
_cell_measurement_theta_min 3.0053
_cell_volume 2750(3)
_computing_cell_refinement
;
CrysAlisPro, Agilent Technologies,
Version 1.171.36.20 (release 27-06-2012 CrysAlis171 .NET)
(compiled Jul 11 2012,15:38:31)
;
_computing_data_collection
;
CrysAlisPro, Agilent Technologies,
Version 1.171.36.20 (release 27-06-2012 CrysAlis171 .NET)
(compiled Jul 11 2012,15:38:31)
;
_computing_data_reduction
;
CrysAlisPro, Agilent Technologies,
Version 1.171.36.20 (release 27-06-2012 CrysAlis171 .NET)
(compiled Jul 11 2012,15:38:31)
;
_computing_structure_refinement 'SHELXL-97 (Sheldrick, 1997)'
_computing_structure_solution 'SHELXS-97 (Sheldrick, 1990)'
_diffrn_ambient_temperature 99.97(15)
_diffrn_detector_area_resol_mean 16.0733
_diffrn_measured_fraction_theta_full 0.998
_diffrn_measured_fraction_theta_max 0.998
_diffrn_measurement_device_type 'SuperNova, Dual, Cu at zero, Eos'
_diffrn_measurement_method '\w scans'
_diffrn_radiation_monochromator mirror
_diffrn_radiation_source 'SuperNova (Mo) X-ray Source'
_diffrn_radiation_type 'Mo K\a'
_diffrn_radiation_wavelength 0.7107
_diffrn_reflns_av_R_equivalents 0.0400
_diffrn_reflns_av_sigmaI/netI 0.0596
_diffrn_reflns_limit_h_max 14
_diffrn_reflns_limit_h_min -15
_diffrn_reflns_limit_k_max 16
_diffrn_reflns_limit_k_min -19
_diffrn_reflns_limit_l_max 15
_diffrn_reflns_limit_l_min -16
_diffrn_reflns_number 10704
_diffrn_reflns_theta_full 25.00
_diffrn_reflns_theta_max 25.00
_diffrn_reflns_theta_min 3.01
_exptl_absorpt_coefficient_mu 0.921
_exptl_absorpt_correction_T_max 1.00000
_exptl_absorpt_correction_T_min 0.72938
_exptl_absorpt_correction_type multi-scan
_exptl_crystal_colour yellow
_exptl_crystal_density_diffrn 1.293
_exptl_crystal_density_method 'not measured'
_exptl_crystal_description block
_exptl_crystal_F_000 1136
_exptl_crystal_size_max 0.30
_exptl_crystal_size_mid 0.28
_exptl_crystal_size_min 0.18
_refine_diff_density_max 0.454
_refine_diff_density_min -0.415
_refine_diff_density_rms 0.069
_refine_ls_extinction_method none
_refine_ls_goodness_of_fit_ref 1.028
_refine_ls_hydrogen_treatment constr
_refine_ls_matrix_type full
_refine_ls_number_parameters 333
_refine_ls_number_reflns 4825
_refine_ls_number_restraints 0
_refine_ls_restrained_S_all 1.028
_refine_ls_R_factor_all 0.0544
_refine_ls_R_factor_gt 0.0393
_refine_ls_shift/su_max 0.000
_refine_ls_shift/su_mean 0.000
_refine_ls_structure_factor_coef Fsqd
_refine_ls_weighting_details 'calc w=1/[\s^2^(Fo^2^)+(0.0369P)^2^+1.2888P] where P=(Fo^2^+2Fc^2^)/3'
_refine_ls_weighting_scheme calc
_refine_ls_wR_factor_gt 0.0875
_refine_ls_wR_factor_ref 0.1001
_reflns_number_gt 3779
_reflns_number_total 4825
_reflns_threshold_expression >2sigma(I)
_cod_data_source_file c3cy00482a.txt
_cod_data_source_block 10092
_cod_original_cell_volume 2749(3)
_cod_database_code 1556379

loop_
_symmetry_equiv_pos_as_xyz
'x, y, z'
'-x+1/2, y+1/2, -z+1/2'
'-x, -y, -z'
'x-1/2, -y-1/2, z-1/2'

loop_
_atom_site_label
_atom_site_type_symbol
_atom_site_fract_x
_atom_site_fract_y
_atom_site_fract_z
_atom_site_U_iso_or_equiv
_atom_site_adp_type
_atom_site_occupancy
_atom_site_symmetry_multiplicity
_atom_site_calc_flag
_atom_site_refinement_flags
Zn1 Zn 0.56811(2) 0.247997(18) 0.19137(2) 0.01421(11) Uani 1 1 d .
N3 N 0.56356(16) 0.18115(13) 0.05163(17) 0.0166(5) Uani 1 1 d .
N1 N 0.50017(17) 0.33100(13) 0.09193(17) 0.0170(5) Uani 1 1 d .
N2 N 0.49530(16) 0.28299(13) 0.30186(16) 0.0150(5) Uani 1 1 d .
O1 O 0.68258(14) 0.18712(11) 0.26744(14) 0.0184(4) Uani 1 1 d .
C23 C 0.5868(2) 0.10182(16) 0.0376(2) 0.0176(6) Uani 1 1 d .
H23 H 0.6005 0.0668 0.0926 0.021 Uiso 1 1 calc R
C22 C 0.5913(2) 0.06936(17) -0.0560(2) 0.0213(6) Uani 1 1 d .
H22 H 0.6066 0.0132 -0.0636 0.026 Uiso 1 1 calc R
C21 C 0.5728(2) 0.12164(18) -0.1394(2) 0.0234(7) Uani 1 1 d .
H21 H 0.5752 0.1006 -0.2027 0.028 Uiso 1 1 calc R
C20 C 0.5510(2) 0.20376(18) -0.1261(2) 0.0207(6) Uani 1 1 d .
H20 H 0.5400 0.2403 -0.1798 0.025 Uiso 1 1 calc R
C19 C 0.5457(2) 0.23157(17) -0.0294(2) 0.0177(6) Uani 1 1 d .
C18 C 0.5192(2) 0.32034(17) -0.0114(2) 0.0208(6) Uani 1 1 d .
H18A H 0.5772 0.3560 -0.0238 0.025 Uiso 1 1 calc R
H18B H 0.4564 0.3365 -0.0567 0.025 Uiso 1 1 calc R
C2 C 0.4259(2) 0.38274(16) 0.1085(2) 0.0178(6) Uani 1 1 d .
C3 C 0.3941(2) 0.38973(16) 0.2016(2) 0.0181(6) Uani 1 1 d .
H3 H 0.3446 0.4316 0.2061 0.022 Uiso 1 1 calc R
C4 C 0.42410(19) 0.34394(16) 0.2915(2) 0.0166(6) Uani 1 1 d .
C6 C 0.5243(2) 0.24139(16) 0.3972(2) 0.0145(6) Uani 1 1 d .
C7 C 0.4685(2) 0.17032(17) 0.4153(2) 0.0185(6) Uani 1 1 d .
C8 C 0.5061(2) 0.12512(17) 0.5029(2) 0.0232(7) Uani 1 1 d .
H8 H 0.4702 0.0768 0.5159 0.028 Uiso 1 1 calc R
C9 C 0.5955(2) 0.14932(19) 0.5721(2) 0.0268(7) Uani 1 1 d .
H9 H 0.6174 0.1172 0.6284 0.032 Uiso 1 1 calc R
C10 C 0.6488(2) 0.22034(19) 0.5547(2) 0.0228(6) Uani 1 1 d .
H10 H 0.7066 0.2379 0.5998 0.027 Uiso 1 1 calc R
C11 C 0.6152(2) 0.26696(16) 0.4674(2) 0.0169(6) Uani 1 1 d .
C1 C 0.3680(2) 0.43602(19) 0.0228(2) 0.0302(7) Uani 1 1 d .
H1A H 0.4190 0.4614 -0.0130 0.045 Uiso 1 1 calc R
H1B H 0.3276 0.4787 0.0495 0.045 Uiso 1 1 calc R
H1C H 0.3213 0.4011 -0.0214 0.045 Uiso 1 1 calc R
C5 C 0.3700(2) 0.36423(18) 0.3784(2) 0.0226(7) Uani 1 1 d .
H5A H 0.3259 0.3183 0.3914 0.034 Uiso 1 1 calc R
H5B H 0.3272 0.4132 0.3639 0.034 Uiso 1 1 calc R
H5C H 0.4222 0.3743 0.4357 0.034 Uiso 1 1 calc R
C12 C 0.3722(2) 0.14116(17) 0.3382(2) 0.0215(6) Uani 1 1 d .
H12 H 0.3533 0.1874 0.2917 0.026 Uiso 1 1 calc R
C14 C 0.2774(3) 0.1227(2) 0.3871(3) 0.0458(10) Uani 1 1 d .
H14A H 0.2180 0.1100 0.3371 0.069 Uiso 1 1 calc R
H14B H 0.2610 0.1704 0.4246 0.069 Uiso 1 1 calc R
H14C H 0.2922 0.0757 0.4308 0.069 Uiso 1 1 calc R
C13 C 0.4008(3) 0.06809(19) 0.2788(3) 0.0379(9) Uani 1 1 d .
H13A H 0.4241 0.0228 0.3228 0.057 Uiso 1 1 calc R
H13B H 0.4566 0.0837 0.2424 0.057 Uiso 1 1 calc R
H13C H 0.3398 0.0509 0.2331 0.057 Uiso 1 1 calc R
C15 C 0.6760(2) 0.34399(17) 0.4493(2) 0.0217(6) Uani 1 1 d .
H15 H 0.6511 0.3633 0.3815 0.026 Uiso 1 1 calc R
C16 C 0.6588(2) 0.41412(19) 0.5210(3) 0.0356(8) Uani 1 1 d .
H16A H 0.5845 0.4261 0.5156 0.053 Uiso 1 1 calc R
H16B H 0.6958 0.4632 0.5047 0.053 Uiso 1 1 calc R
H16C H 0.6853 0.3972 0.5879 0.053 Uiso 1 1 calc R
C17 C 0.7947(2) 0.3268(2) 0.4585(2) 0.0303(8) Uani 1 1 d .
H17A H 0.8221 0.3135 0.5264 0.045 Uiso 1 1 calc R
H17B H 0.8301 0.3753 0.4384 0.045 Uiso 1 1 calc R
H17C H 0.8066 0.2806 0.4166 0.045 Uiso 1 1 calc R
C24 C 0.7652(2) 0.15051(16) 0.2401(2) 0.0153(6) Uani 1 1 d .
C29 C 0.7834(2) 0.06555(16) 0.2618(2) 0.0184(6) Uani 1 1 d .
C28 C 0.8739(2) 0.02901(18) 0.2399(2) 0.0246(7) Uani 1 1 d .
H28 H 0.8869 -0.0268 0.2562 0.030 Uiso 1 1 calc R
C27 C 0.9450(2) 0.07195(19) 0.1952(2) 0.0282(7) Uani 1 1 d .
H27 H 1.0065 0.0462 0.1816 0.034 Uiso 1 1 calc R
C26 C 0.9251(2) 0.15412(18) 0.1701(2) 0.0227(7) Uani 1 1 d .
H26 H 0.9726 0.1831 0.1371 0.027 Uiso 1 1 calc R
C25 C 0.8366(2) 0.19435(17) 0.1926(2) 0.0174(6) Uani 1 1 d .
C30 C 0.7043(2) 0.01725(18) 0.3068(2) 0.0244(7) Uani 1 1 d .
H30A H 0.6504 -0.0028 0.2553 0.037 Uiso 1 1 calc R
H30B H 0.6726 0.0524 0.3514 0.037 Uiso 1 1 calc R
H30C H 0.7383 -0.0292 0.3430 0.037 Uiso 1 1 calc R
C31 C 0.8173(2) 0.28396(18) 0.1682(2) 0.0257(7) Uani 1 1 d .
H31A H 0.8757 0.3060 0.1394 0.039 Uiso 1 1 calc R
H31B H 0.8104 0.3143 0.2278 0.039 Uiso 1 1 calc R
H31C H 0.7533 0.2895 0.1216 0.039 Uiso 1 1 calc R

loop_
_atom_site_aniso_label
_atom_site_aniso_U_11
_atom_site_aniso_U_22
_atom_site_aniso_U_33
_atom_site_aniso_U_23
_atom_site_aniso_U_13
_atom_site_aniso_U_12
Zn1 0.01584(18) 0.01268(18) 0.01457(18) 0.00036(13) 0.00373(13) 0.00206(13)
N3 0.0176(12) 0.0150(11) 0.0172(12) -0.0015(10) 0.0028(10) 0.0006(10)
N1 0.0207(12) 0.0154(12) 0.0161(12) 0.0012(10) 0.0059(10) 0.0024(10)
N2 0.0152(11) 0.0135(11) 0.0169(12) 0.0012(10) 0.0040(9) -0.0011(10)
O1 0.0200(10) 0.0194(10) 0.0169(10) 0.0016(8) 0.0066(8) 0.0073(8)
C23 0.0190(14) 0.0134(13) 0.0201(15) 0.0015(12) 0.0021(12) 0.0002(12)
C22 0.0224(15) 0.0165(14) 0.0257(16) -0.0039(13) 0.0056(12) 0.0021(12)
C21 0.0288(16) 0.0262(16) 0.0163(15) -0.0053(13) 0.0072(13) 0.0021(13)
C20 0.0219(15) 0.0253(16) 0.0157(15) 0.0031(12) 0.0055(12) -0.0012(13)
C19 0.0120(13) 0.0207(15) 0.0206(15) 0.0021(12) 0.0027(11) -0.0013(12)
C18 0.0255(16) 0.0194(15) 0.0196(16) 0.0046(13) 0.0101(12) 0.0038(13)
C2 0.0167(14) 0.0126(13) 0.0235(16) 0.0008(12) 0.0010(12) 0.0000(12)
C3 0.0172(14) 0.0120(13) 0.0252(16) -0.0028(12) 0.0033(12) 0.0052(12)
C4 0.0131(13) 0.0135(14) 0.0231(16) -0.0057(12) 0.0025(12) -0.0017(11)
C6 0.0153(14) 0.0146(14) 0.0154(14) -0.0019(11) 0.0081(11) 0.0035(11)
C7 0.0203(14) 0.0161(14) 0.0209(15) -0.0037(12) 0.0095(12) 0.0038(12)
C8 0.0302(16) 0.0176(15) 0.0256(16) 0.0003(13) 0.0162(13) 0.0026(13)
C9 0.0322(17) 0.0310(17) 0.0186(16) 0.0083(14) 0.0082(13) 0.0097(14)
C10 0.0224(15) 0.0282(16) 0.0181(15) -0.0001(13) 0.0040(12) 0.0006(14)
C11 0.0179(14) 0.0182(14) 0.0154(14) -0.0017(12) 0.0057(11) 0.0042(12)
C1 0.0386(18) 0.0287(17) 0.0248(17) 0.0084(14) 0.0095(14) 0.0151(15)
C5 0.0214(15) 0.0210(15) 0.0256(17) -0.0027(13) 0.0043(13) 0.0029(12)
C12 0.0250(15) 0.0149(14) 0.0255(16) -0.0030(13) 0.0071(13) -0.0036(12)
C14 0.0366(19) 0.064(3) 0.040(2) -0.0079(19) 0.0154(17) -0.0282(19)
C13 0.047(2) 0.0277(18) 0.036(2) -0.0113(16) -0.0028(16) 0.0034(16)
C15 0.0196(15) 0.0239(15) 0.0213(16) -0.0019(13) 0.0020(12) -0.0016(13)
C16 0.0286(17) 0.0270(17) 0.052(2) -0.0117(17) 0.0100(16) -0.0048(15)
C17 0.0252(16) 0.0309(18) 0.0358(19) -0.0057(15) 0.0081(14) -0.0039(14)
C24 0.0149(13) 0.0168(14) 0.0127(14) -0.0028(11) -0.0023(11) 0.0020(12)
C29 0.0205(14) 0.0153(14) 0.0179(15) -0.0003(12) -0.0019(12) 0.0022(12)
C28 0.0284(16) 0.0177(15) 0.0268(17) -0.0016(13) 0.0005(14) 0.0042(13)
C27 0.0243(16) 0.0308(18) 0.0301(18) -0.0039(15) 0.0058(13) 0.0113(14)
C26 0.0196(15) 0.0301(17) 0.0192(15) -0.0026(13) 0.0055(12) -0.0018(13)
C25 0.0178(14) 0.0179(15) 0.0162(15) -0.0011(12) 0.0016(11) 0.0002(12)
C30 0.0294(16) 0.0198(15) 0.0220(16) 0.0047(13) -0.0023(13) -0.0025(13)
C31 0.0290(16) 0.0223(15) 0.0270(17) 0.0038(14) 0.0077(13) -0.0029(14)

loop_
_atom_type_symbol
_atom_type_description
_atom_type_scat_dispersion_real
_atom_type_scat_dispersion_imag
_atom_type_scat_source
C C 0.0033 0.0016 'International Tables Vol C Tables 4.2.6.8 and 6.1.1.4'
H H 0.0000 0.0000 'International Tables Vol C Tables 4.2.6.8 and 6.1.1.4'
N N 0.0061 0.0033 'International Tables Vol C Tables 4.2.6.8 and 6.1.1.4'
O O 0.0106 0.0060 'International Tables Vol C Tables 4.2.6.8 and 6.1.1.4'
Zn Zn 0.2839 1.4301 'International Tables Vol C Tables 4.2.6.8 and 6.1.1.4'

loop_
_geom_angle_atom_site_label_1
_geom_angle_atom_site_label_2
_geom_angle_atom_site_label_3
_geom_angle
O1 Zn1 N2 98.16(10)
O1 Zn1 N1 156.65(9)
N2 Zn1 N1 96.90(10)
O1 Zn1 N3 97.97(10)
N2 Zn1 N3 148.83(9)
N1 Zn1 N3 77.57(11)
C23 N3 C19 117.9(2)
C23 N3 Zn1 128.36(19)
C19 N3 Zn1 113.27(18)
C2 N1 C18 117.8(2)
C2 N1 Zn1 124.0(2)
C18 N1 Zn1 116.85(17)
C4 N2 C6 120.7(2)
C4 N2 Zn1 121.63(19)
C6 N2 Zn1 117.67(17)
C24 O1 Zn1 130.84(18)
N3 C23 C22 122.2(3)
N3 C23 H23 118.9
C22 C23 H23 118.9
C23 C22 C21 119.6(3)
C23 C22 H22 120.2
C21 C22 H22 120.2
C20 C21 C22 119.0(3)
C20 C21 H21 120.5
C22 C21 H21 120.5
C21 C20 C19 118.1(3)
C21 C20 H20 120.9
C19 C20 H20 120.9
N3 C19 C20 123.2(3)
N3 C19 C18 116.7(3)
C20 C19 C18 120.1(2)
N1 C18 C19 110.0(2)
N1 C18 H18A 109.7
C19 C18 H18A 109.7
N1 C18 H18B 109.7
C19 C18 H18B 109.7
H18A C18 H18B 108.2
N1 C2 C3 121.8(3)
N1 C2 C1 120.0(3)
C3 C2 C1 118.1(2)
C2 C3 C4 131.3(3)
C2 C3 H3 114.3
C4 C3 H3 114.3
N2 C4 C3 124.1(3)
N2 C4 C5 117.9(3)
C3 C4 C5 118.0(2)
C7 C6 C11 119.9(2)
C7 C6 N2 117.8(2)
C11 C6 N2 122.0(2)
C6 C7 C8 116.9(2)
C6 C7 C12 120.0(2)
C8 C7 C12 123.1(3)
C7 C8 C9 123.8(3)
C7 C8 H8 118.1
C9 C8 H8 118.1
C10 C9 C8 119.0(3)
C10 C9 H9 120.5
C8 C9 H9 120.5
C9 C10 C11 119.3(3)
C9 C10 H10 120.3
C11 C10 H10 120.3
C10 C11 C6 121.1(3)
C10 C11 C15 118.3(2)
C6 C11 C15 120.6(2)
C2 C1 H1A 109.5
C2 C1 H1B 109.5
H1A C1 H1B 109.5
C2 C1 H1C 109.5
H1A C1 H1C 109.5
H1B C1 H1C 109.5
C4 C5 H5A 109.5
C4 C5 H5B 109.5
H5A C5 H5B 109.5
C4 C5 H5C 109.5
H5A C5 H5C 109.5
H5B C5 H5C 109.5
C14 C12 C13 111.3(3)
C14 C12 C7 111.6(3)
C13 C12 C7 111.4(2)
C14 C12 H12 107.4
C13 C12 H12 107.4
C7 C12 H12 107.4
C12 C14 H14A 109.5
C12 C14 H14B 109.5
H14A C14 H14B 109.5
C12 C14 H14C 109.5
H14A C14 H14C 109.5
H14B C14 H14C 109.5
C12 C13 H13A 109.5
C12 C13 H13B 109.5
H13A C13 H13B 109.5
C12 C13 H13C 109.5
H13A C13 H13C 109.5
H13B C13 H13C 109.5
C11 C15 C16 112.0(3)
C11 C15 C17 111.7(2)
C16 C15 C17 108.5(2)
C11 C15 H15 108.2
C16 C15 H15 108.2
C17 C15 H15 108.2
C15 C16 H16A 109.5
C15 C16 H16B 109.5
H16A C16 H16B 109.5
C15 C16 H16C 109.5
H16A C16 H16C 109.5
H16B C16 H16C 109.5
C15 C17 H17A 109.5
C15 C17 H17B 109.5
H17A C17 H17B 109.5
C15 C17 H17C 109.5
H17A C17 H17C 109.5
H17B C17 H17C 109.5
O1 C24 C25 121.3(2)
O1 C24 C29 119.3(3)
C25 C24 C29 119.4(2)
C28 C29 C24 119.2(3)
C28 C29 C30 121.2(3)
C24 C29 C30 119.6(2)
C27 C28 C29 121.7(3)
C27 C28 H28 119.2
C29 C28 H28 119.2
C28 C27 C26 119.2(3)
C28 C27 H27 120.4
C26 C27 H27 120.4
C27 C26 C25 121.4(3)
C27 C26 H26 119.3
C25 C26 H26 119.3
C26 C25 C24 119.1(3)
C26 C25 C31 121.2(3)
C24 C25 C31 119.7(2)
C29 C30 H30A 109.5
C29 C30 H30B 109.5
H30A C30 H30B 109.5
C29 C30 H30C 109.5
H30A C30 H30C 109.5
H30B C30 H30C 109.5
C25 C31 H31A 109.5
C25 C31 H31B 109.5
H31A C31 H31B 109.5
C25 C31 H31C 109.5
H31A C31 H31C 109.5
H31B C31 H31C 109.5

loop_
_geom_bond_atom_site_label_1
_geom_bond_atom_site_label_2
_geom_bond_distance
Zn1 O1 1.925(2)
Zn1 N2 1.963(3)
Zn1 N1 2.000(2)
Zn1 N3 2.174(3)
N3 C23 1.325(3)
N3 C19 1.358(4)
N1 C2 1.304(3)
N1 C18 1.471(4)
N2 C4 1.327(3)
N2 C6 1.455(3)
O1 C24 1.309(3)
C23 C22 1.385(4)
C23 H23 0.9300
C22 C21 1.400(4)
C22 H22 0.9300
C21 C20 1.362(4)
C21 H21 0.9300
C20 C19 1.399(4)
C20 H20 0.9300
C19 C18 1.491(4)
C18 H18A 0.9700
C18 H18B 0.9700
C2 C3 1.391(4)
C2 C1 1.541(4)
C3 C4 1.428(4)
C3 H3 0.9300
C4 C5 1.489(4)
C6 C7 1.385(4)
C6 C11 1.447(4)
C7 C8 1.415(4)
C7 C12 1.563(4)
C8 C9 1.420(4)
C8 H8 0.9300
C9 C10 1.365(4)
C9 H9 0.9300
C10 C11 1.413(4)
C10 H10 0.9300
C11 C15 1.497(4)
C1 H1A 0.9600
C1 H1B 0.9600
C1 H1C 0.9600
C5 H5A 0.9600
C5 H5B 0.9600
C5 H5C 0.9600
C12 C14 1.495(4)
C12 C13 1.498(4)
C12 H12 0.9800
C14 H14A 0.9600
C14 H14B 0.9600
C14 H14C 0.9600
C13 H13A 0.9600
C13 H13B 0.9600
C13 H13C 0.9600
C15 C16 1.525(4)
C15 C17 1.527(4)
C15 H15 0.9800
C16 H16A 0.9600
C16 H16B 0.9600
C16 H16C 0.9600
C17 H17A 0.9600
C17 H17B 0.9600
C17 H17C 0.9600
C24 C25 1.384(4)
C24 C29 1.405(4)
C29 C28 1.366(4)
C29 C30 1.476(4)
C28 C27 1.353(4)
C28 H28 0.9300
C27 C26 1.374(4)
C27 H27 0.9300
C26 C25 1.375(4)
C26 H26 0.9300
C25 C31 1.486(4)
C30 H30A 0.9600
C30 H30B 0.9600
C30 H30C 0.9600
C31 H31A 0.9600
C31 H31B 0.9600
C31 H31C 0.9600

loop_
_geom_torsion_atom_site_label_1
_geom_torsion_atom_site_label_2
_geom_torsion_atom_site_label_3
_geom_torsion_atom_site_label_4
_geom_torsion
O1 Zn1 N3 C23 31.4(2)
N2 Zn1 N3 C23 -89.2(3)
N1 Zn1 N3 C23 -171.9(2)
O1 Zn1 N3 C19 -140.77(18)
N2 Zn1 N3 C19 98.7(2)
N1 Zn1 N3 C19 15.93(18)
O1 Zn1 N1 C2 -134.2(2)
N2 Zn1 N1 C2 -4.3(2)
N3 Zn1 N1 C2 144.6(2)
O1 Zn1 N1 C18 59.2(3)
N2 Zn1 N1 C18 -170.86(18)
N3 Zn1 N1 C18 -22.00(18)
O1 Zn1 N2 C4 163.53(19)
N1 Zn1 N2 C4 1.4(2)
N3 Zn1 N2 C4 -75.9(3)
O1 Zn1 N2 C6 -14.66(19)
N1 Zn1 N2 C6 -176.77(18)
N3 Zn1 N2 C6 105.9(2)
N2 Zn1 O1 C24 -175.8(2)
N1 Zn1 O1 C24 -46.1(3)
N3 Zn1 O1 C24 31.0(2)
C19 N3 C23 C22 -1.1(4)
Zn1 N3 C23 C22 -172.96(19)
N3 C23 C22 C21 1.1(4)
C23 C22 C21 C20 0.3(4)
C22 C21 C20 C19 -1.6(4)
C23 N3 C19 C20 -0.2(4)
Zn1 N3 C19 C20 172.8(2)
C23 N3 C19 C18 179.7(2)
Zn1 N3 C19 C18 -7.3(3)
C21 C20 C19 N3 1.6(4)
C21 C20 C19 C18 -178.3(3)
C2 N1 C18 C19 -143.1(2)
Zn1 N1 C18 C19 24.3(3)
N3 C19 C18 N1 -9.7(3)
C20 C19 C18 N1 170.2(2)
C18 N1 C2 C3 172.5(2)
Zn1 N1 C2 C3 6.1(4)
C18 N1 C2 C1 -5.3(4)
Zn1 N1 C2 C1 -171.71(19)
N1 C2 C3 C4 -4.8(5)
C1 C2 C3 C4 173.1(3)
C6 N2 C4 C3 177.7(2)
Zn1 N2 C4 C3 -0.4(3)
C6 N2 C4 C5 -4.0(3)
Zn1 N2 C4 C5 177.86(17)
C2 C3 C4 N2 1.6(5)
C2 C3 C4 C5 -176.7(3)
C4 N2 C6 C7 91.8(3)
Zn1 N2 C6 C7 -90.0(3)
C4 N2 C6 C11 -94.7(3)
Zn1 N2 C6 C11 83.5(3)
C11 C6 C7 C8 -1.1(4)
N2 C6 C7 C8 172.5(2)
C11 C6 C7 C12 -178.3(2)
N2 C6 C7 C12 -4.7(4)
C6 C7 C8 C9 0.9(4)
C12 C7 C8 C9 177.9(3)
C7 C8 C9 C10 0.4(4)
C8 C9 C10 C11 -1.4(4)
C9 C10 C11 C6 1.1(4)
C9 C10 C11 C15 -179.2(3)
C7 C6 C11 C10 0.2(4)
N2 C6 C11 C10 -173.1(2)
C7 C6 C11 C15 -179.5(2)
N2 C6 C11 C15 7.1(4)
C6 C7 C12 C14 -131.2(3)
C8 C7 C12 C14 51.9(4)
C6 C7 C12 C13 103.7(3)
C8 C7 C12 C13 -73.2(4)
C10 C11 C15 C16 -70.6(3)
C6 C11 C15 C16 109.1(3)
C10 C11 C15 C17 51.3(4)
C6 C11 C15 C17 -129.0(3)
Zn1 O1 C24 C25 57.4(3)
Zn1 O1 C24 C29 -124.4(2)
O1 C24 C29 C28 -175.1(2)
C25 C24 C29 C28 3.1(4)
O1 C24 C29 C30 5.5(4)
C25 C24 C29 C30 -176.3(2)
C24 C29 C28 C27 -2.0(4)
C30 C29 C28 C27 177.4(3)
C29 C28 C27 C26 -0.8(5)
C28 C27 C26 C25 2.4(4)
C27 C26 C25 C24 -1.2(4)
C27 C26 C25 C31 178.0(3)
O1 C24 C25 C26 176.6(2)
C29 C24 C25 C26 -1.6(4)
O1 C24 C25 C31 -2.6(4)
C29 C24 C25 C31 179.2(2)
